data_9016616
loop_
_publ_author_name
'Bindi, L.'
'Downs, R. T.'
'Spry, P. G.'
'Pinch, W. W.'
'Menchetti, S.'

_publ_section_title
;
 A chemical and structural re-examination of fettelite samples from the type locality,
 Odenwald, southwest Germany
 Sample: R110042
;
_journal_name_full 'Mineralogical Magazine'
_journal_page_first 551
_journal_page_last 566
_journal_paper_doi 10.1180/minmag.2012.076.3.07
_journal_volume 76
_journal_year 2012
_chemical_compound_source 'Odenwald, southwest Germany'
_chemical_formula_sum 'Ag16 As4 Cu0.213 Hg0.786 S15'
_chemical_name_mineral Fettelite
_space_group_IT_number 5
_symmetry_space_group_name_Hall 'C 2y'
_symmetry_space_group_name_H-M 'C 1 2 1'
_cell_angle_alpha 90
_cell_angle_beta 90.45
_cell_angle_gamma 90
_cell_length_a 26.030
_cell_length_b 15.059
_cell_length_c 15.524
_cell_formula_units_Z 8
_cell_volume 6084.999
_database_code_amcsd 0018798
_exptl_crystal_density_diffrn 5.846
_cod_original_cell_volume 6085.000
_cod_original_formula_sum '(Hg.786 Cu.213) Ag16 As4 S15'
_cod_database_code 9016616

loop_
_space_group_symop_operation_xyz
x,y,z
1/2+x,1/2+y,z
-x,y,-z
1/2-x,1/2+y,-z

loop_
_atom_site_aniso_label
_atom_site_aniso_U_11
_atom_site_aniso_U_22
_atom_site_aniso_U_33
_atom_site_aniso_U_12
_atom_site_aniso_U_13
_atom_site_aniso_U_23
Hg1 0.02550 0.02570 0.02640 -0.00020 -0.00020 0.00030
Cu1 0.02550 0.02570 0.02640 -0.00020 -0.00020 0.00030
Hg2 0.02460 0.02430 0.02470 -0.00050 0.00120 0.00030
Cu2 0.02460 0.02430 0.02470 -0.00050 0.00120 0.00030
Ag1 0.02960 0.03160 0.02970 0.00030 0.00040 -0.00040
Ag2 0.02380 0.02170 0.02400 -0.00200 0.00060 -0.00080
Ag3 0.02040 0.02080 0.02090 -0.00050 -0.00030 -0.00030
Ag4 0.02680 0.02810 0.02780 -0.00010 -0.00040 0.00040
Ag5 0.02960 0.02590 0.02520 0.00060 0.00280 0.00040
Ag6 0.02600 0.02210 0.02390 -0.00120 0.00140 -0.00120
Ag7 0.03040 0.02930 0.03160 0.00100 0.00040 0.00130
Ag8 0.02360 0.02490 0.02350 0.00220 -0.00130 0.00080
Ag9 0.03080 0.03020 0.02950 -0.00110 0.00280 0.00020
Ag10 0.02390 0.02250 0.02370 -0.00100 0.00110 -0.00080
Ag11 0.03000 0.02620 0.02980 -0.00260 -0.00120 -0.00050
Ag12 0.03060 0.03550 0.03280 -0.00060 -0.00040 0.00070
Ag13 0.02410 0.02200 0.02200 0.00000 0.00130 0.00000
Ag14 0.02950 0.02790 0.02890 -0.00080 -0.00090 0.00000
Ag15 0.02490 0.02710 0.02670 0.00000 -0.00250 0.00020
Ag16 0.02870 0.03240 0.03010 -0.00130 -0.00040 -0.00070
Ag17 0.01840 0.02000 0.02040 0.00040 -0.00140 0.00060
Ag18 0.02360 0.02520 0.02570 -0.00060 0.00130 -0.00020
Ag19 0.02860 0.02520 0.02530 0.00000 0.00120 0.00000
Ag20 0.03230 0.02860 0.02960 0.00000 0.00410 0.00000
Ag21 0.02240 0.02590 0.02340 0.00110 -0.00290 0.00070
Ag22 0.02840 0.02670 0.02530 -0.00040 -0.00110 -0.00040
Ag23 0.02710 0.02960 0.02770 0.00010 -0.00180 0.00130
Ag24 0.02300 0.02110 0.02220 0.00100 -0.00020 0.00100
Ag25 0.02590 0.02570 0.02580 -0.00040 0.00050 -0.00090
Ag26 0.02700 0.02630 0.02740 -0.00130 0.00070 -0.00050
Ag27 0.02320 0.01930 0.02060 -0.00030 0.00220 -0.00060
Ag28 0.02860 0.02830 0.02810 0.00150 -0.00050 0.00010
Ag29 0.02140 0.02100 0.02350 -0.00060 0.00140 -0.00050
Ag30 0.02420 0.02070 0.02420 0.00000 0.00360 0.00000
Ag31 0.02040 0.02520 0.02460 -0.00120 -0.00230 -0.00060
Ag32 0.02550 0.02750 0.02570 0.00000 -0.00030 0.00000
Ag33 0.02180 0.02270 0.02210 -0.00050 0.00170 0.00040
Ag34 0.02330 0.02000 0.02190 0.00000 0.00110 0.00000
As1 0.02200 0.02550 0.02220 0.00070 -0.00160 -0.00040
As2 0.02540 0.02550 0.02610 -0.00070 -0.00130 -0.00100
As3 0.02190 0.02060 0.02100 -0.00030 -0.00020 -0.00040
As4 0.01980 0.01950 0.01910 -0.00070 0.00160 -0.00070
As5 0.02090 0.02090 0.02010 -0.00010 -0.00120 -0.00160
As6 0.01930 0.02080 0.02230 -0.00250 -0.00010 -0.00020
As7 0.02030 0.02150 0.02090 0.00120 -0.00050 -0.00140
As8 0.01880 0.02080 0.02030 -0.00030 -0.00200 0.00000
S1 0.03100 0.03500 0.03300 0.00600 -0.00200 0.00120
S2 0.03700 0.03700 0.04400 0.00400 0.00300 0.00100
S3 0.04000 0.03100 0.04700 0.00200 0.00400 -0.00300
S4 0.02800 0.03300 0.02800 -0.00400 -0.00100 -0.00190
S5 0.03900 0.04800 0.03900 0.00500 0.00100 -0.00100
S6 0.04200 0.02600 0.02400 0.00000 0.00100 0.00240
S7 0.02900 0.02700 0.03200 -0.00200 -0.00200 0.00180
S8 0.03500 0.03000 0.04000 0.00300 -0.00200 -0.00070
S9 0.03600 0.03000 0.03700 0.00200 0.00100 0.00120
S10 0.03700 0.03600 0.03600 -0.00100 -0.00300 0.00000
S11 0.04200 0.04200 0.04100 -0.00300 0.00000 -0.00400
S12 0.02900 0.03700 0.03600 0.00200 -0.01000 0.00100
S13 0.04100 0.03500 0.03600 -0.00300 -0.00200 -0.00040
S14 0.03400 0.02900 0.05700 0.00000 -0.00100 0.00000
S15 0.02400 0.02700 0.04500 0.00000 0.00200 0.00000
S16 0.04900 0.03200 0.03400 0.00400 0.00700 0.00340
S17 0.02800 0.04100 0.04200 0.00400 -0.00100 0.00300
S18 0.02900 0.03200 0.03300 0.00200 0.00500 -0.00210
S19 0.03400 0.04600 0.03300 -0.00400 0.00300 -0.00300
S20 0.03700 0.03400 0.03000 -0.00200 0.00600 0.00560
S21 0.04700 0.02500 0.03400 0.00200 0.00200 -0.00030
S22 0.02700 0.04600 0.03900 0.00700 -0.00300 0.00700
S23 0.03900 0.02900 0.03400 0.00400 0.00100 0.00110
S24 0.04100 0.03500 0.02600 0.00100 0.00200 -0.00150
S25 0.03000 0.02400 0.03800 0.00400 0.00100 0.00230
S26 0.03400 0.03000 0.03500 -0.00300 0.00400 -0.00010
S27 0.03800 0.02600 0.03500 -0.00100 0.00400 0.00020
S28 0.03900 0.03800 0.03200 -0.00600 -0.00300 -0.00300
S29 0.02300 0.03500 0.04100 0.00500 -0.00400 0.00310
S30 0.04200 0.03600 0.03400 -0.00400 0.00100 0.00200
S31 0.03700 0.03100 0.03100 -0.00400 0.00800 -0.00140

loop_
_atom_site_label
_atom_site_fract_x
_atom_site_fract_y
_atom_site_fract_z
_atom_site_occupancy
_atom_site_U_iso_or_equiv
Hg1 0.12317 0.10741 0.50142 0.81100 0.02590
Cu1 0.12317 0.10741 0.50142 0.18900 0.02590
Hg2 0.13044 0.61371 0.50032 0.76200 0.02450
Cu2 0.13044 0.61371 0.50032 0.23800 0.02450
Ag1 0.27942 0.83547 0.91490 1.00000 0.03030
Ag2 0.07787 0.46518 0.08670 1.00000 0.02310
Ag3 0.04799 0.61918 -0.09576 1.00000 0.02070
Ag4 -0.02886 0.38295 0.08960 1.00000 0.02760
Ag5 -0.03282 -0.11871 0.09020 1.00000 0.02690
Ag6 0.07739 -0.02527 0.08670 1.00000 0.02400
Ag7 0.04706 0.11770 0.90500 1.00000 0.03040
Ag8 0.16718 0.24399 0.91080 1.00000 0.02400
Ag9 0.20512 0.09588 0.09780 1.00000 0.03010
Ag10 0.28159 0.32376 0.91150 1.00000 0.02340
Ag11 0.17838 0.74481 0.91220 1.00000 0.02870
Ag12 0.20066 0.61000 0.09360 1.00000 0.03300
Ag13 0.12931 -0.12908 0.71130 1.00000 0.02270
Ag14 0.11725 0.62574 0.30260 1.00000 0.02880
Ag15 0.01748 0.72701 0.30820 1.00000 0.02620
Ag16 0.01481 0.22640 0.29650 1.00000 0.03040
Ag17 0.13132 0.37339 0.70689 1.00000 0.01960
Ag18 0.23574 0.48206 0.69800 1.00000 0.02480
Ag19 0.12004 0.12922 0.30830 1.00000 0.02640
Ag20 0.00000 0.73160 0.50000 1.00000 0.03020
Ag21 0.13640 0.07349 0.68980 1.00000 0.02390
Ag22 0.18294 0.29352 0.50070 1.00000 0.02680
Ag23 0.13781 0.57552 0.69450 1.00000 0.02820
Ag24 0.11447 0.32572 0.29886 1.00000 0.02210
Ag25 0.17866 0.80057 0.49760 1.00000 0.02580
Ag26 0.23458 -0.01717 0.69530 1.00000 0.02690
Ag27 0.06951 -0.08579 0.50236 1.00000 0.02110
Ag28 0.11660 0.83255 0.29370 1.00000 0.02830
Ag29 0.24810 0.13996 0.50085 1.00000 0.02200
Ag30 0.00000 0.28740 0.50000 1.00000 0.02300
Ag31 0.24918 0.44863 0.50170 1.00000 0.02340
Ag32 0.00000 0.09450 0.50000 1.00000 0.02620
Ag33 0.07276 0.41872 0.50135 1.00000 0.02220
Ag34 0.00000 0.57620 0.50000 1.00000 0.02170
As1 0.08490 0.22500 0.07298 1.00000 0.02330
As2 0.08060 0.72480 0.07410 1.00000 0.02570
As3 0.16697 0.48560 0.92890 1.00000 0.02110
As4 0.16915 -0.01250 0.92660 1.00000 0.01940
As5 0.24888 0.73250 0.28500 1.00000 0.02070
As6 0.00058 0.47160 0.28600 1.00000 0.02080
As7 0.00114 -0.02440 0.71490 1.00000 0.02090
As8 0.25080 0.23280 0.28490 1.00000 0.02000
S1 0.00610 0.74170 0.15190 1.00000 0.03300
S2 0.11730 0.11030 0.15320 1.00000 0.03900
S3 0.24400 0.46620 0.85810 1.00000 0.03900
S4 0.13530 0.60300 0.85490 1.00000 0.03000
S5 0.01050 0.24210 0.13960 1.00000 0.04200
S6 0.12610 -0.11700 0.87360 1.00000 0.03100
S7 0.12120 0.37690 0.86200 1.00000 0.02900
S8 0.12280 0.84010 0.13000 1.00000 0.03500
S9 0.11280 0.60950 0.14670 1.00000 0.03400
S10 0.12580 0.33480 0.13390 1.00000 0.03700
S11 0.24170 -0.02760 0.85670 1.00000 0.04200
S12 0.25420 0.70080 -0.00320 1.00000 0.03400
S13 0.13250 0.09530 0.85120 1.00000 0.03700
S14 0.00000 0.51410 0.00000 1.00000 0.04000
S15 0.00000 0.01400 0.00000 1.00000 0.03200
S16 0.21330 0.84940 0.35970 1.00000 0.03800
S17 0.07550 -0.02610 0.35360 1.00000 0.03700
S18 0.08570 0.74030 0.45310 1.00000 0.03200
S19 0.08280 0.23050 0.44140 1.00000 0.03800
S20 0.16680 -0.02420 0.54650 1.00000 0.03400
S21 0.21260 0.61450 0.35100 1.00000 0.03600
S22 0.07420 0.47320 0.35110 1.00000 0.03700
S23 0.04310 -0.13460 0.65040 1.00000 0.03400
S24 -0.03760 0.36100 0.35090 1.00000 0.03400
S25 -0.03580 0.58700 0.35510 1.00000 0.03100
S26 0.17330 0.23900 0.64470 1.00000 0.03300
S27 0.21130 0.34910 0.35640 1.00000 0.03300
S28 0.28570 0.61650 0.64930 1.00000 0.03600
S29 -0.03360 0.08930 0.36120 1.00000 0.03300
S30 0.16920 0.72960 0.64420 1.00000 0.03800
S31 0.16050 0.48180 0.55930 1.00000 0.03300

loop_
_cod_related_entry_id
_cod_related_entry_database
_cod_related_entry_code
1 AMCSD 0018798
